data_1505871
loop_
_publ_author_name
'Monje, Pablo'
'Gra\~na, Paula'
'Paleo, M. Rita'
'Sardina, F. Javier'

_publ_section_title
;
 Dearomatization-bis-alkylation of aromatic and heteroaromatic diesters
 promoted by Me3SnLi via a stanna-Brook rearrangement.
;
_journal_issue 5
_journal_name_full 'Organic letters'
_journal_page_first 951
_journal_page_last 954
_journal_paper_doi 10.1021/ol053130r
_journal_volume 8
_journal_year 2006
_chemical_compound_source 'synthesis as described'
_chemical_formula_moiety 'C11 H16 O2'
_chemical_formula_sum 'C11 H16 O2'
_chemical_formula_weight 180.24
_chemical_name_systematic
;
 (7a-Hydroxymethyl-1,2,3,7a-tetrahydro-inden-3a-yl)-methanol
;
_space_group_IT_number 2
_symmetry_cell_setting triclinic
_symmetry_Int_Tables_number 2
_symmetry_space_group_name_Hall '-P 1'
_symmetry_space_group_name_H-M 'P -1'
_atom_sites_solution_hydrogens geom
_atom_sites_solution_primary direct
_atom_sites_solution_secondary difmap
_audit_conform_dict_location ftp://ftp.iucr.org/pub/cif_core.dic
_audit_conform_dict_name cif_core.dic
_audit_conform_dict_version 2.3
_audit_creation_date 2005-12-01T11:58:14-00:00
_audit_creation_method 'WinGX routine CIF_UPDATE'
_cell_angle_alpha 104.494(5)
_cell_angle_beta 91.160(8)
_cell_angle_gamma 101.957(12)
_cell_formula_units_Z 4
_cell_length_a 7.8294(13)
_cell_length_b 11.3508(15)
_cell_length_c 11.6799(5)
_cell_measurement_reflns_used 10
_cell_measurement_temperature 293(2)
_cell_measurement_theta_max 23.4225
_cell_measurement_theta_min 7.1095
_cell_measurement_wavelength 1.5418
_cell_volume 980.3(2)
_computing_cell_refinement 'CAD4 Express (Enraf Nonius, 1994)'
_computing_data_collection 'CAD4 Express (Enraf Nonius, 1994)'
_computing_data_reduction 'XCAD4 (Harms & Wocadlo, 1995)'
_computing_molecular_graphics 'Ortep-3 for Windows (Farrugia, 1997)'
_computing_publication_material 'WinGX publication routines (Farrugia,1999)'
_computing_structure_refinement 'SHELXL-97 (Sheldrick, 1997)'
_computing_structure_solution 'SIR-97 (Altomare et al., 1999)'
_diffrn_ambient_temperature 293(2)
_diffrn_detector 'scintillation LiI'
_diffrn_detector_dtime 1.195
_diffrn_measured_fraction_theta_full 1
_diffrn_measured_fraction_theta_max 1
_diffrn_measurement_device '\k-geometry diffractometer'
_diffrn_measurement_device_type 'Enraf Nonius TurboCAD4'
_diffrn_measurement_method 'non-profiled omega/2theta scans'
_diffrn_orient_matrix_type
;
  x-axis points to radiation source
  the matrix is specified in reciprocal space
;
_diffrn_orient_matrix_UB_11 -0.04755
_diffrn_orient_matrix_UB_12 -0.088493
_diffrn_orient_matrix_UB_13 -0.045403
_diffrn_orient_matrix_UB_21 -0.07923
_diffrn_orient_matrix_UB_22 0.028326
_diffrn_orient_matrix_UB_23 -0.050563
_diffrn_orient_matrix_UB_31 0.092714
_diffrn_orient_matrix_UB_32 0.007753
_diffrn_orient_matrix_UB_33 -0.057002
_diffrn_radiation_monochromator graphite
_diffrn_radiation_probe x-ray
_diffrn_radiation_type CuK\a
_diffrn_radiation_wavelength 1.5418
_diffrn_reflns_av_R_equivalents 0
_diffrn_reflns_av_unetI/netI 0.0461
_diffrn_reflns_limit_h_max 9
_diffrn_reflns_limit_h_min -9
_diffrn_reflns_limit_k_max 13
_diffrn_reflns_limit_k_min -13
_diffrn_reflns_limit_l_max 14
_diffrn_reflns_limit_l_min 0
_diffrn_reflns_number 3719
_diffrn_reflns_theta_full 70.07
_diffrn_reflns_theta_max 70.07
_diffrn_reflns_theta_min 3.92
_diffrn_source 'Enraf Nonius FR590'
_diffrn_standards_decay_% 6
_diffrn_standards_interval_count 138
_diffrn_standards_interval_time 120
_diffrn_standards_number 3
_exptl_absorpt_coefficient_mu 0.656
_exptl_absorpt_correction_T_max 0.9742
_exptl_absorpt_correction_T_min 0.8029
_exptl_absorpt_correction_type psi-scan
_exptl_absorpt_process_details
;
North A.C.T., Phillips D.C. & Mathews F.S. (1968) Acta. Cryst. A24, 351
        Number of psi-scan sets used was   7
        Theta correction was applied.
        Weighted transmission curves were used.
        No Fourier smoothing was applied.
;
_exptl_crystal_colour colourless
_exptl_crystal_density_diffrn 1.221
_exptl_crystal_density_method 'not measured'
_exptl_crystal_description prism
_exptl_crystal_F_000 392
_exptl_crystal_size_max 0.35
_exptl_crystal_size_mid 0.3
_exptl_crystal_size_min 0.04
_refine_diff_density_max 0.375
_refine_diff_density_min -0.435
_refine_diff_density_rms 0.105
_refine_ls_extinction_method none
_refine_ls_goodness_of_fit_ref 0.963
_refine_ls_hydrogen_treatment mixed
_refine_ls_matrix_type full
_refine_ls_number_parameters 251
_refine_ls_number_reflns 3719
_refine_ls_number_restraints 3
_refine_ls_restrained_S_all 0.964
_refine_ls_R_factor_all 0.1575
_refine_ls_R_factor_gt 0.0977
_refine_ls_shift/su_max 0
_refine_ls_shift/su_mean 0
_refine_ls_structure_factor_coef Fsqd
_refine_ls_weighting_details 'calc w=1/[\s^2^(Fo^2^)+(0.1892P)^2^+0.0000P] where P=(Fo^2^+2Fc^2^)/3'
_refine_ls_weighting_scheme calc
_refine_ls_wR_factor_gt 0.2413
_refine_ls_wR_factor_ref 0.2667
_reflns_number_gt 2113
_reflns_number_total 3719
_reflns_threshold_expression >2sigma(I)
_cod_data_source_file ol053130rsi20051229_051443.cif
_cod_data_source_block js01pm1
_cod_database_code 1505871

loop_
_symmetry_equiv_pos_as_xyz
'x, y, z'
'-x, -y, -z'

loop_
_atom_site_label
_atom_site_type_symbol
_atom_site_fract_x
_atom_site_fract_y
_atom_site_fract_z
_atom_site_U_iso_or_equiv
_atom_site_adp_type
_atom_site_occupancy
_atom_site_symmetry_multiplicity
_atom_site_calc_flag
_atom_site_refinement_flags
C1 C 0.6478(4) 0.2075(3) 0.8583(2) 0.0485(7) Uani 1 1 d .
C2 C 0.7731(5) 0.1188(3) 0.8568(3) 0.0706(10) Uani 1 1 d .
H2A H 0.7238 0.0378 0.8031 0.085 Uiso 1 1 calc R
H2B H 0.8848 0.1523 0.8299 0.085 Uiso 1 1 calc R
C3 C 0.7981(6) 0.1060(4) 0.9809(4) 0.0804(12) Uani 1 1 d .
H3A H 0.7632 0.0193 0.9823 0.097 Uiso 1 1 calc R
H3B H 0.9199 0.137 1.0107 0.097 Uiso 1 1 calc R
C4 C 0.6847(5) 0.1821(3) 1.0553(3) 0.0658(9) Uani 1 1 d .
H4A H 0.7408 0.2212 1.1344 0.079 Uiso 1 1 calc R
H4B H 0.5723 0.1298 1.0617 0.079 Uiso 1 1 calc R
C5 C 0.6607(4) 0.2816(3) 0.9915(2) 0.0478(7) Uani 1 1 d .
C6 C 0.5010(5) 0.3301(3) 1.0270(3) 0.0617(9) Uani 1 1 d .
H6 H 0.5118 0.4015 1.0892 0.074 Uiso 1 1 calc R
C7 C 0.3439(5) 0.2740(4) 0.9723(4) 0.0722(10) Uani 1 1 d .
H7 H 0.2463 0.3043 0.9989 0.087 Uiso 1 1 calc R
C8 C 0.3235(5) 0.1669(4) 0.8722(4) 0.0719(10) Uani 1 1 d .
H8 H 0.212 0.1194 0.844 0.086 Uiso 1 1 calc R
C9 C 0.4616(5) 0.1355(3) 0.8201(3) 0.0629(9) Uani 1 1 d .
H9 H 0.4434 0.0651 0.7562 0.075 Uiso 1 1 calc R
C10 C 0.7038(5) 0.2835(3) 0.7702(3) 0.0600(9) Uani 1 1 d .
H10A H 0.8291 0.3168 0.7837 0.072 Uiso 1 1 calc R
H10B H 0.6814 0.2282 0.6908 0.072 Uiso 1 1 calc R
C12 C 0.8212(4) 0.3905(3) 1.0199(3) 0.0577(8) Uani 1 1 d .
H12A H 0.9245 0.3593 0.9949 0.069 Uiso 1 1 calc R
H12B H 0.8066 0.4498 0.9755 0.069 Uiso 1 1 calc R
C21 C 0.1960(4) 0.2698(3) 0.5025(2) 0.0503(8) Uani 1 1 d .
C22 C 0.0036(6) 0.2082(4) 0.5082(4) 0.0899(13) Uani 1 1 d U
H22A H -0.0658 0.2707 0.5317 0.108 Uiso 1 1 calc R
H22B H -0.0074 0.1572 0.5642 0.108 Uiso 1 1 calc R
C23 C -0.0563(7) 0.1255(5) 0.3781(7) 0.126(2) Uani 1 1 d U
H23A H -0.0514 0.0394 0.3719 0.151 Uiso 1 1 calc R
H23B H -0.1753 0.1284 0.3565 0.151 Uiso 1 1 calc R
C24 C 0.0688(6) 0.1791(3) 0.2983(3) 0.0771(11) Uani 1 1 d U
H24A H 0.0052 0.2061 0.241 0.093 Uiso 1 1 calc R
H24B H 0.1277 0.1162 0.2553 0.093 Uiso 1 1 calc R
C25 C 0.2058(4) 0.2922(3) 0.3762(2) 0.0493(7) Uani 1 1 d .
C26 C 0.3846(6) 0.2945(4) 0.3346(3) 0.0771(11) Uani 1 1 d .
H26 H 0.4222 0.3396 0.28 0.092 Uiso 1 1 calc R
C27 C 0.4903(7) 0.2346(5) 0.3729(5) 0.1030(16) Uani 1 1 d .
H27 H 0.5999 0.2367 0.3431 0.124 Uiso 1 1 calc R
C28 C 0.4443(7) 0.1691(5) 0.4553(4) 0.0993(16) Uani 1 1 d .
H28 H 0.5122 0.1153 0.4694 0.119 Uiso 1 1 calc R
C29 C 0.3101(5) 0.1806(3) 0.5131(3) 0.0637(9) Uani 1 1 d .
H29 H 0.2805 0.131 0.5652 0.076 Uiso 1 1 calc R
C30 C 0.2597(6) 0.3900(3) 0.6013(3) 0.0703(11) Uani 1 1 d .
H30A H 0.375 0.4322 0.5868 0.084 Uiso 1 1 calc R
H30B H 0.1803 0.4455 0.6025 0.084 Uiso 1 1 calc R
C32 C 0.1476(5) 0.4112(3) 0.3707(3) 0.0626(9) Uani 1 1 d .
H32A H 0.0337 0.4101 0.4021 0.075 Uiso 1 1 calc R
H32B H 0.23 0.4829 0.4198 0.075 Uiso 1 1 calc R
O11 O 0.6191(4) 0.3844(3) 0.7752(2) 0.0728(8) Uani 1 1 d .
O13 O 0.8468(4) 0.4523(3) 1.1431(2) 0.0781(9) Uani 1 1 d .
O31 O 0.2666(4) 0.3598(3) 0.7128(2) 0.0897(10) Uani 1 1 d .
O33 O 0.1379(4) 0.4228(3) 0.2514(2) 0.0757(8) Uani 1 1 d .
H31 H 0.223(6) 0.427(4) 0.773(4) 0.090(13) Uiso 1 1 d .
H11 H 0.504(8) 0.377(5) 0.780(5) 0.12(2) Uiso 1 1 d .
H33 H 0.227(5) 0.490(4) 0.243(4) 0.077(13) Uiso 1 1 d .
H13 H 0.925(6) 0.430(4) 1.169(4) 0.083(14) Uiso 1 1 d .

loop_
_atom_site_aniso_label
_atom_site_aniso_U_11
_atom_site_aniso_U_22
_atom_site_aniso_U_33
_atom_site_aniso_U_23
_atom_site_aniso_U_13
_atom_site_aniso_U_12
C1 0.0558(18) 0.0524(17) 0.0388(15) 0.0064(12) -0.0017(12) 0.0226(14)
C2 0.079(3) 0.068(2) 0.067(2) 0.0045(17) -0.0031(18) 0.0395(19)
C3 0.085(3) 0.089(3) 0.091(3) 0.045(2) 0.005(2) 0.043(2)
C4 0.071(2) 0.082(2) 0.058(2) 0.0367(18) -0.0036(16) 0.0256(18)
C5 0.0552(18) 0.0584(18) 0.0343(14) 0.0138(12) 0.0007(12) 0.0206(14)
C6 0.067(2) 0.077(2) 0.0487(18) 0.0168(16) 0.0105(15) 0.0316(18)
C7 0.053(2) 0.101(3) 0.072(2) 0.027(2) 0.0122(17) 0.0326(19)
C8 0.054(2) 0.089(3) 0.075(3) 0.031(2) -0.0071(17) 0.0116(19)
C9 0.071(2) 0.0596(19) 0.0552(19) 0.0106(15) -0.0125(16) 0.0163(17)
C10 0.068(2) 0.079(2) 0.0366(15) 0.0134(15) 0.0056(14) 0.0256(17)
C12 0.064(2) 0.064(2) 0.0431(16) 0.0049(14) -0.0019(14) 0.0223(16)
C21 0.065(2) 0.0595(18) 0.0364(15) 0.0168(13) 0.0041(13) 0.0303(15)
C22 0.090(3) 0.110(3) 0.100(3) 0.057(3) 0.039(3) 0.050(3)
C23 0.070(3) 0.104(4) 0.188(6) 0.033(4) -0.028(3) -0.008(3)
C24 0.103(3) 0.067(2) 0.059(2) 0.0024(17) -0.0260(19) 0.033(2)
C25 0.0652(19) 0.0559(17) 0.0332(14) 0.0132(12) -0.0002(12) 0.0256(14)
C26 0.081(3) 0.112(3) 0.059(2) 0.042(2) 0.0201(19) 0.041(2)
C27 0.085(3) 0.140(4) 0.107(4) 0.043(3) 0.016(3) 0.061(3)
C28 0.113(4) 0.134(4) 0.066(3) 0.014(3) -0.002(2) 0.076(3)
C29 0.086(3) 0.066(2) 0.0524(19) 0.0194(15) -0.0004(17) 0.0420(18)
C30 0.105(3) 0.078(2) 0.0382(17) 0.0132(16) -0.0029(17) 0.046(2)
C32 0.088(3) 0.063(2) 0.0458(17) 0.0202(15) -0.0025(16) 0.0297(18)
O11 0.088(2) 0.0848(18) 0.0643(16) 0.0401(13) 0.0048(14) 0.0345(15)
O13 0.0795(18) 0.095(2) 0.0508(14) -0.0126(12) -0.0177(12) 0.0391(15)
O31 0.136(3) 0.116(2) 0.0369(12) 0.0142(13) -0.0024(14) 0.079(2)
O33 0.097(2) 0.0838(18) 0.0587(15) 0.0376(13) -0.0130(13) 0.0249(16)

loop_
_atom_type_symbol
_atom_type_description
_atom_type_scat_dispersion_real
_atom_type_scat_dispersion_imag
_atom_type_scat_source
C C 0.0181 0.0091 'International Tables Vol C Tables 4.2.6.8 and 6.1.1.4'
H H 0 0 'International Tables Vol C Tables 4.2.6.8 and 6.1.1.4'
O O 0.0492 0.0322 'International Tables Vol C Tables 4.2.6.8 and 6.1.1.4'

loop_
_geom_angle_atom_site_label_1
_geom_angle_atom_site_label_2
_geom_angle_atom_site_label_3
_geom_angle
C9 C1 C10 107.5(3)
C9 C1 C2 111.2(3)
C10 C1 C2 108.4(3)
C9 C1 C5 109.7(3)
C10 C1 C5 116.5(3)
C2 C1 C5 103.4(2)
C3 C2 C1 108.0(3)
C3 C2 H2A 110.1
C1 C2 H2A 110.1
C3 C2 H2B 110.1
C1 C2 H2B 110.1
H2A C2 H2B 108.4
C4 C3 C2 106.4(3)
C4 C3 H3A 110.4
C2 C3 H3A 110.4
C4 C3 H3B 110.4
C2 C3 H3B 110.4
H3A C3 H3B 108.6
C3 C4 C5 106.1(3)
C3 C4 H4A 110.5
C5 C4 H4A 110.5
C3 C4 H4B 110.5
C5 C4 H4B 110.5
H4A C4 H4B 108.7
C6 C5 C12 109.2(3)
C6 C5 C4 111.1(3)
C12 C5 C4 110.4(3)
C6 C5 C1 113.4(3)
C12 C5 C1 110.7(2)
C4 C5 C1 101.9(2)
C7 C6 C5 121.8(3)
C7 C6 H6 119.1
C5 C6 H6 119.1
C6 C7 C8 120.7(3)
C6 C7 H7 119.7
C8 C7 H7 119.7
C9 C8 C7 120.6(3)
C9 C8 H8 119.7
C7 C8 H8 119.7
C8 C9 C1 123.7(3)
C8 C9 H9 118.1
C1 C9 H9 118.1
O11 C10 C1 115.2(3)
O11 C10 H10A 108.5
C1 C10 H10A 108.5
O11 C10 H10B 108.5
C1 C10 H10B 108.5
H10A C10 H10B 107.5
O13 C12 C5 112.1(3)
O13 C12 H12A 109.2
C5 C12 H12A 109.2
O13 C12 H12B 109.2
C5 C12 H12B 109.2
H12A C12 H12B 107.9
C29 C21 C30 108.0(3)
C29 C21 C22 109.6(3)
C30 C21 C22 112.9(3)
C29 C21 C25 108.8(2)
C30 C21 C25 112.7(3)
C22 C21 C25 104.8(3)
C21 C22 C23 104.5(3)
C21 C22 H22A 110.9
C23 C22 H22A 110.9
C21 C22 H22B 110.9
C23 C22 H22B 110.9
H22A C22 H22B 108.9
C24 C23 C22 106.3(3)
C24 C23 H23A 110.5
C22 C23 H23A 110.5
C24 C23 H23B 110.5
C22 C23 H23B 110.5
H23A C23 H23B 108.7
C23 C24 C25 108.6(4)
C23 C24 H24A 110
C25 C24 H24A 110
C23 C24 H24B 110
C25 C24 H24B 110
H24A C24 H24B 108.4
C26 C25 C32 110.6(3)
C26 C25 C21 111.2(3)
C32 C25 C21 112.1(2)
C26 C25 C24 111.4(3)
C32 C25 C24 107.9(3)
C21 C25 C24 103.4(3)
C27 C26 C25 121.8(4)
C27 C26 H26 119.1
C25 C26 H26 119.1
C26 C27 C28 121.9(5)
C26 C27 H27 119.1
C28 C27 H27 119.1
C29 C28 C27 121.1(4)
C29 C28 H28 119.4
C27 C28 H28 119.4
C28 C29 C21 124.1(4)
C28 C29 H29 118
C21 C29 H29 118
O31 C30 C21 109.3(3)
O31 C30 H30A 109.8
C21 C30 H30A 109.8
O31 C30 H30B 109.8
C21 C30 H30B 109.8
H30A C30 H30B 108.3
O33 C32 C25 111.3(3)
O33 C32 H32A 109.4
C25 C32 H32A 109.4
O33 C32 H32B 109.4
C25 C32 H32B 109.4
H32A C32 H32B 108
C10 O11 H11 123(3)
C12 O13 H13 106(3)
C30 O31 H31 107(2)
C32 O33 H33 110(3)

loop_
_geom_bond_atom_site_label_1
_geom_bond_atom_site_label_2
_geom_bond_distance
C1 C9 1.513(5)
C1 C10 1.517(4)
C1 C2 1.542(4)
C1 C5 1.563(4)
C2 C3 1.505(5)
C2 H2A 0.97
C2 H2B 0.97
C3 C4 1.504(5)
C3 H3A 0.97
C3 H3B 0.97
C4 C5 1.539(4)
C4 H4A 0.97
C4 H4B 0.97
C5 C6 1.494(4)
C5 C12 1.534(5)
C6 C7 1.329(5)
C6 H6 0.93
C7 C8 1.438(6)
C7 H7 0.93
C8 C9 1.322(5)
C8 H8 0.93
C9 H9 0.93
C10 O11 1.428(4)
C10 H10A 0.97
C10 H10B 0.97
C12 O13 1.423(4)
C12 H12A 0.97
C12 H12B 0.97
C21 C29 1.507(4)
C21 C30 1.533(5)
C21 C22 1.534(6)
C21 C25 1.559(4)
C22 C23 1.577(8)
C22 H22A 0.97
C22 H22B 0.97
C23 C24 1.509(8)
C23 H23A 0.97
C23 H23B 0.97
C24 C25 1.559(5)
C24 H24A 0.97
C24 H24B 0.97
C25 C26 1.488(5)
C25 C32 1.528(4)
C26 C27 1.310(6)
C26 H26 0.93
C27 C28 1.368(7)
C27 H27 0.93
C28 C29 1.272(6)
C28 H28 0.93
C29 H29 0.93
C30 O31 1.429(4)
C30 H30A 0.97
C30 H30B 0.97
C32 O33 1.434(4)
C32 H32A 0.97
C32 H32B 0.97
O11 H11 0.89(6)
O13 H13 0.79(5)
O31 H31 1.02(4)
O33 H33 0.95(4)

loop_
_geom_torsion_atom_site_label_1
_geom_torsion_atom_site_label_2
_geom_torsion_atom_site_label_3
_geom_torsion_atom_site_label_4
_geom_torsion
C9 C1 C2 C3 -97.0(4)
C10 C1 C2 C3 145.0(3)
C5 C1 C2 C3 20.8(4)
C1 C2 C3 C4 2.0(4)
C2 C3 C4 C5 -24.6(4)
C3 C4 C5 C6 158.0(3)
C3 C4 C5 C12 -80.7(4)
C3 C4 C5 C1 37.0(4)
C9 C1 C5 C6 -35.4(3)
C10 C1 C5 C6 87.0(3)
C2 C1 C5 C6 -154.1(3)
C9 C1 C5 C12 -158.4(2)
C10 C1 C5 C12 -36.0(3)
C2 C1 C5 C12 82.8(3)
C9 C1 C5 C4 84.1(3)
C10 C1 C5 C4 -153.5(3)
C2 C1 C5 C4 -34.6(3)
C12 C5 C6 C7 151.4(3)
C4 C5 C6 C7 -86.6(4)
C1 C5 C6 C7 27.4(5)
C5 C6 C7 C8 -3.0(6)
C6 C7 C8 C9 -11.9(6)
C7 C8 C9 C1 -0.8(6)
C10 C1 C9 C8 -103.3(4)
C2 C1 C9 C8 138.2(4)
C5 C1 C9 C8 24.3(4)
C9 C1 C10 O11 69.6(4)
C2 C1 C10 O11 -170.0(3)
C5 C1 C10 O11 -54.0(4)
C6 C5 C12 O13 60.4(3)
C4 C5 C12 O13 -62.1(3)
C1 C5 C12 O13 -174.1(2)
C29 C21 C22 C23 -82.3(4)
C30 C21 C22 C23 157.3(3)
C25 C21 C22 C23 34.3(4)
C21 C22 C23 C24 -21.7(5)
C22 C23 C24 C25 0.6(5)
C29 C21 C25 C26 -36.2(4)
C30 C21 C25 C26 83.5(4)
C22 C21 C25 C26 -153.4(3)
C29 C21 C25 C32 -160.6(3)
C30 C21 C25 C32 -40.9(4)
C22 C21 C25 C32 82.3(3)
C29 C21 C25 C24 83.5(3)
C30 C21 C25 C24 -156.8(3)
C22 C21 C25 C24 -33.7(3)
C23 C24 C25 C26 139.8(4)
C23 C24 C25 C32 -98.7(4)
C23 C24 C25 C21 20.2(4)
C32 C25 C26 C27 152.0(4)
C21 C25 C26 C27 26.8(6)
C24 C25 C26 C27 -88.1(5)
C25 C26 C27 C28 -1.6(8)
C26 C27 C28 C29 -12.1(9)
C27 C28 C29 C21 -3.3(8)
C30 C21 C29 C28 -94.9(4)
C22 C21 C29 C28 141.8(4)
C25 C21 C29 C28 27.8(5)
C29 C21 C30 O31 -52.8(4)
C22 C21 C30 O31 68.5(4)
C25 C21 C30 O31 -173.1(3)
C26 C25 C32 O33 62.1(4)
C21 C25 C32 O33 -173.2(3)
C24 C25 C32 O33 -60.0(4)
